data_7001079
loop_
_publ_author_name
'Kopylovich, Maximilian N.'
'Lasri, Jamal'
'Guedes da Silva, M. F\'atima C.'
'Pombeiro, Armando J. L.'

_publ_section_title
;
 Single-pot template transformations of cyanopyridines on a PdII
 centre: syntheses of ketoimine and
 2,4-dipyridyl-1,3,5-triazapentadiene palladium(II) complexes and their
 catalytic activity for microwave-assisted Suzuki--Miyaura and Heck
 reactions
;
_journal_issue 16
_journal_name_full 'Dalton Transactions'
_journal_page_first 3074
_journal_page_last 3084
_journal_paper_doi 10.1039/b820680e
_journal_year 2009
_chemical_formula_moiety 'C24 H20 N10 Pd, 2(H2 O)'
_chemical_formula_sum 'C24 H24 N10 O2 Pd'
_chemical_formula_weight 590.93
_chemical_name_systematic
;
?
;
_space_group_IT_number 2
_symmetry_cell_setting triclinic
_symmetry_space_group_name_Hall '-P 1'
_symmetry_space_group_name_H-M 'P -1'
_atom_sites_solution_hydrogens geom
_atom_sites_solution_primary direct
_atom_sites_solution_secondary difmap
_audit_creation_method SHELXL-97
_cell_angle_alpha 73.758(15)
_cell_angle_beta 72.058(14)
_cell_angle_gamma 88.654(16)
_cell_formula_units_Z 1
_cell_length_a 7.770(2)
_cell_length_b 8.635(3)
_cell_length_c 9.736(3)
_cell_measurement_reflns_used 5022
_cell_measurement_temperature 150(2)
_cell_measurement_theta_max 29.55
_cell_measurement_theta_min 2.46
_cell_volume 595.3(3)
_computing_cell_refinement 'Bruker SMART'
_computing_data_collection 'Bruker SMART'
_computing_data_reduction 'Bruker SAINT'
_computing_molecular_graphics 'Ortep-3 for Windows (Farrugia, 1997)'
_computing_structure_refinement 'SHELXL-97 (Sheldrick, 1997)'
_computing_structure_solution 'WinGX v.1.70.01 (Farrugia, 1999)'
_diffrn_ambient_temperature 150(2)
_diffrn_measured_fraction_theta_full 0.997
_diffrn_measured_fraction_theta_max 0.997
_diffrn_measurement_device_type 'CCD area detector'
_diffrn_measurement_method 'phi and omega scan'
_diffrn_radiation_monochromator graphite
_diffrn_radiation_source 'fine-focus sealed tube'
_diffrn_radiation_type MoK\a
_diffrn_radiation_wavelength 0.71073
_diffrn_reflns_av_R_equivalents 0.0391
_diffrn_reflns_av_sigmaI/netI 0.0358
_diffrn_reflns_limit_h_max 9
_diffrn_reflns_limit_h_min -9
_diffrn_reflns_limit_k_max 10
_diffrn_reflns_limit_k_min -10
_diffrn_reflns_limit_l_max 12
_diffrn_reflns_limit_l_min -12
_diffrn_reflns_number 7835
_diffrn_reflns_theta_full 26.37
_diffrn_reflns_theta_max 26.37
_diffrn_reflns_theta_min 2.99
_exptl_absorpt_coefficient_mu 0.825
_exptl_absorpt_correction_T_max 0.9522
_exptl_absorpt_correction_T_min 0.8862
_exptl_absorpt_correction_type multi-scan
_exptl_absorpt_process_details SADABS
_exptl_crystal_colour yellow
_exptl_crystal_density_diffrn 1.649
_exptl_crystal_density_method 'not measured'
_exptl_crystal_description prism
_exptl_crystal_F_000 300
_exptl_crystal_size_max 0.15
_exptl_crystal_size_mid 0.10
_exptl_crystal_size_min 0.06
_refine_diff_density_max 0.378
_refine_diff_density_min -0.613
_refine_diff_density_rms 0.071
_refine_ls_extinction_method none
_refine_ls_goodness_of_fit_ref 1.093
_refine_ls_hydrogen_treatment mixed
_refine_ls_matrix_type full
_refine_ls_number_parameters 181
_refine_ls_number_reflns 2429
_refine_ls_number_restraints 0
_refine_ls_restrained_S_all 1.093
_refine_ls_R_factor_all 0.0241
_refine_ls_R_factor_gt 0.0232
_refine_ls_shift/su_max 0.003
_refine_ls_shift/su_mean 0.000
_refine_ls_structure_factor_coef Fsqd
_refine_ls_weighting_details 'calc w=1/[\s^2^(Fo^2^)+(0.0191P)^2^+0.3863P] where P=(Fo^2^+2Fc^2^)/3'
_refine_ls_weighting_scheme calc
_refine_ls_wR_factor_gt 0.0575
_refine_ls_wR_factor_ref 0.0580
_reflns_number_gt 2376
_reflns_number_total 2429
_reflns_threshold_expression >2sigma(I)
_cod_data_source_file b820680e.txt
_cod_data_source_block max923=compound5b
_cod_original_sg_symbol_H-M P-1
_cod_database_code 7001079

loop_
_symmetry_equiv_pos_as_xyz
'x, y, z'
'-x, -y, -z'

loop_
_atom_site_label
_atom_site_type_symbol
_atom_site_fract_x
_atom_site_fract_y
_atom_site_fract_z
_atom_site_U_iso_or_equiv
_atom_site_adp_type
_atom_site_occupancy
_atom_site_symmetry_multiplicity
_atom_site_calc_flag
_atom_site_refinement_flags
_atom_site_disorder_assembly
_atom_site_disorder_group
C10 C 0.3088(3) 0.0201(2) 0.7774(2) 0.0164(4) Uani 1 1 d . . .
C11 C 0.2892(3) 0.0923(2) 0.6255(2) 0.0169(4) Uani 1 1 d . . .
C12 C 0.2327(3) -0.0040(3) 0.5524(2) 0.0210(4) Uani 1 1 d . . .
H12 H 0.2049 -0.1168 0.5987 0.025 Uiso 1 1 calc R . .
C13 C 0.2178(3) 0.0675(3) 0.4113(2) 0.0234(4) Uani 1 1 d . . .
H13 H 0.1844 0.0041 0.3569 0.028 Uiso 1 1 calc R . .
C14 C 0.2521(3) 0.2327(3) 0.3504(2) 0.0236(5) Uani 1 1 d . . .
H14 H 0.2398 0.2809 0.2538 0.028 Uiso 1 1 calc R . .
C15 C 0.3221(3) 0.2569(3) 0.5545(2) 0.0200(4) Uani 1 1 d . . .
H15 H 0.3613 0.3225 0.6044 0.024 Uiso 1 1 calc R . .
C20 C 0.1695(3) -0.1750(2) 1.0090(2) 0.0164(4) Uani 1 1 d . . .
C21 C 0.0145(3) -0.3021(2) 1.0852(2) 0.0167(4) Uani 1 1 d . . .
C22 C -0.1309(3) -0.2963(3) 1.0293(2) 0.0212(4) Uani 1 1 d . . .
H22 H -0.1357 -0.2095 0.9456 0.025 Uiso 1 1 calc R . .
C23 C -0.2685(3) -0.4182(3) 1.0969(2) 0.0248(5) Uani 1 1 d . . .
H23 H -0.3691 -0.4157 1.0605 0.030 Uiso 1 1 calc R . .
C24 C -0.2578(3) -0.5431(3) 1.2176(2) 0.0235(5) Uani 1 1 d . . .
H24 H -0.3516 -0.6274 1.2618 0.028 Uiso 1 1 calc R . .
C25 C 0.0107(3) -0.4317(3) 1.2090(2) 0.0215(4) Uani 1 1 d . . .
H25 H 0.1082 -0.4362 1.2493 0.026 Uiso 1 1 calc R . .
N1 N 0.4437(2) 0.0739(2) 0.80840(19) 0.0175(3) Uani 1 1 d . . .
N2 N 0.7214(2) 0.1512(2) 0.91846(19) 0.0177(3) Uani 1 1 d . . .
N3 N 0.1796(2) -0.0976(2) 0.86648(19) 0.0186(4) Uani 1 1 d . . .
N10 N 0.3019(2) 0.3288(2) 0.4204(2) 0.0236(4) Uani 1 1 d . . .
N20 N -0.1212(2) -0.5510(2) 1.2752(2) 0.0240(4) Uani 1 1 d . . .
O1 O 0.7265(2) 0.3363(2) 0.60004(19) 0.0272(4) Uani 1 1 d . . .
Pd1 Pd 0.5000 0.0000 1.0000 0.01435(8) Uani 1 2 d S . .
H1 H 0.510(3) 0.139(3) 0.742(3) 0.017 Uiso 1 1 d . . .
H1A H 0.786(3) 0.342(3) 0.521(3) 0.017 Uiso 1 1 d . . .
H1B H 0.699(3) 0.420(3) 0.611(3) 0.017 Uiso 1 1 d . . .
H2 H 0.750(3) 0.206(3) 0.831(3) 0.017 Uiso 1 1 d . . .

loop_
_atom_site_aniso_label
_atom_site_aniso_U_11
_atom_site_aniso_U_22
_atom_site_aniso_U_33
_atom_site_aniso_U_23
_atom_site_aniso_U_13
_atom_site_aniso_U_12
C10 0.0205(10) 0.0145(9) 0.0141(9) -0.0035(7) -0.0059(8) 0.0027(8)
C11 0.0152(9) 0.0200(10) 0.0137(9) -0.0039(8) -0.0026(7) 0.0005(7)
C12 0.0249(11) 0.0187(10) 0.0198(10) -0.0043(8) -0.0087(8) 0.0010(8)
C13 0.0259(11) 0.0288(12) 0.0192(10) -0.0088(9) -0.0107(9) 0.0037(9)
C14 0.0249(11) 0.0314(12) 0.0136(10) -0.0029(9) -0.0079(8) 0.0038(9)
C15 0.0234(10) 0.0204(11) 0.0167(10) -0.0025(8) -0.0091(8) -0.0018(8)
C20 0.0181(9) 0.0147(10) 0.0150(9) -0.0032(8) -0.0041(8) 0.0009(7)
C21 0.0195(10) 0.0168(10) 0.0124(9) -0.0046(8) -0.0026(8) -0.0003(8)
C22 0.0237(11) 0.0212(11) 0.0175(10) -0.0034(8) -0.0064(8) 0.0000(8)
C23 0.0218(11) 0.0295(12) 0.0246(11) -0.0076(9) -0.0091(9) -0.0022(9)
C24 0.0225(11) 0.0228(11) 0.0210(11) -0.0065(9) -0.0001(9) -0.0071(8)
C25 0.0246(11) 0.0198(11) 0.0187(10) -0.0020(8) -0.0077(8) -0.0043(8)
N1 0.0204(9) 0.0161(9) 0.0119(8) 0.0013(7) -0.0038(7) -0.0031(7)
N2 0.0219(9) 0.0178(9) 0.0101(8) 0.0014(7) -0.0049(7) -0.0033(7)
N3 0.0222(9) 0.0177(9) 0.0146(8) -0.0006(7) -0.0073(7) -0.0016(7)
N10 0.0283(10) 0.0216(9) 0.0183(9) 0.0005(7) -0.0090(7) -0.0011(7)
N20 0.0282(10) 0.0219(9) 0.0172(9) -0.0002(7) -0.0048(7) -0.0065(7)
O1 0.0400(10) 0.0210(8) 0.0157(8) 0.0008(7) -0.0066(7) -0.0066(7)
Pd1 0.01765(12) 0.01352(12) 0.01043(11) -0.00017(8) -0.00510(8) -0.00178(8)

loop_
_atom_type_symbol
_atom_type_description
_atom_type_scat_dispersion_real
_atom_type_scat_dispersion_imag
_atom_type_scat_source
C C 0.0033 0.0016 'International Tables Vol C Tables 4.2.6.8 and 6.1.1.4'
H H 0.0000 0.0000 'International Tables Vol C Tables 4.2.6.8 and 6.1.1.4'
N N 0.0061 0.0033 'International Tables Vol C Tables 4.2.6.8 and 6.1.1.4'
O O 0.0106 0.0060 'International Tables Vol C Tables 4.2.6.8 and 6.1.1.4'
Pd Pd -0.9988 1.0072 'International Tables Vol C Tables 4.2.6.8 and 6.1.1.4'

loop_
_geom_angle_atom_site_label_1
_geom_angle_atom_site_label_2
_geom_angle_atom_site_label_3
_geom_angle
_geom_angle_site_symmetry_1
_geom_angle_site_symmetry_3
_geom_angle_publ_flag
N1 C10 N3 128.20(18) . . ?
N1 C10 C11 118.72(18) . . ?
N3 C10 C11 113.08(17) . . ?
C15 C11 C12 118.12(19) . . ?
C15 C11 C10 121.35(18) . . ?
C12 C11 C10 120.52(18) . . ?
C13 C12 C11 118.6(2) . . ?
C13 C12 H12 120.7 . . ?
C11 C12 H12 120.7 . . ?
C12 C13 C14 119.0(2) . . ?
C12 C13 H13 120.5 . . ?
C14 C13 H13 120.5 . . ?
N10 C14 C13 123.5(2) . . ?
N10 C14 H14 118.3 . . ?
C13 C14 H14 118.3 . . ?
N10 C15 C11 123.95(19) . . ?
N10 C15 H15 118.0 . . ?
C11 C15 H15 118.0 . . ?
N2 C20 N3 126.95(19) 2_657 . ?
N2 C20 C21 120.21(18) 2_657 . ?
N3 C20 C21 112.83(17) . . ?
C25 C21 C22 116.95(19) . . ?
C25 C21 C20 122.88(18) . . ?
C22 C21 C20 120.13(18) . . ?
C23 C22 C21 119.3(2) . . ?
C23 C22 H22 120.3 . . ?
C21 C22 H22 120.3 . . ?
C24 C23 C22 119.2(2) . . ?
C24 C23 H23 120.4 . . ?
C22 C23 H23 120.4 . . ?
N20 C24 C23 122.9(2) . . ?
N20 C24 H24 118.5 . . ?
C23 C24 H24 118.5 . . ?
N20 C25 C21 124.4(2) . . ?
N20 C25 H25 117.8 . . ?
C21 C25 H25 117.8 . . ?
C10 N1 Pd1 126.83(15) . . ?
C10 N1 H1 114.9(18) . . ?
Pd1 N1 H1 118.2(18) . . ?
C20 N2 Pd1 127.16(14) 2_657 . ?
C20 N2 H2 114.2(17) 2_657 . ?
Pd1 N2 H2 118.6(17) . . ?
C20 N3 C10 122.63(17) . . ?
C15 N10 C14 116.78(19) . . ?
C24 N20 C25 117.24(19) . . ?
H1A O1 H1B 113(3) . . ?
N1 Pd1 N1 180.000(1) 2_657 . ?
N1 Pd1 N2 88.10(8) 2_657 . ?
N1 Pd1 N2 91.90(8) . . ?
N1 Pd1 N2 91.90(8) 2_657 2_657 ?
N1 Pd1 N2 88.10(8) . 2_657 ?
N2 Pd1 N2 180.0 . 2_657 ?

loop_
_geom_bond_atom_site_label_1
_geom_bond_atom_site_label_2
_geom_bond_distance
_geom_bond_site_symmetry_2
_geom_bond_publ_flag
C10 N1 1.305(3) . ?
C10 N3 1.346(3) . ?
C10 C11 1.490(3) . ?
C11 C15 1.386(3) . ?
C11 C12 1.389(3) . ?
C12 C13 1.379(3) . ?
C12 H12 0.9500 . ?
C13 C14 1.380(3) . ?
C13 H13 0.9500 . ?
C14 N10 1.340(3) . ?
C14 H14 0.9500 . ?
C15 N10 1.335(3) . ?
C15 H15 0.9500 . ?
C20 N2 1.311(3) 2_657 ?
C20 N3 1.339(3) . ?
C20 C21 1.503(3) . ?
C21 C25 1.390(3) . ?
C21 C22 1.391(3) . ?
C22 C23 1.384(3) . ?
C22 H22 0.9500 . ?
C23 C24 1.378(3) . ?
C23 H23 0.9500 . ?
C24 N20 1.337(3) . ?
C24 H24 0.9500 . ?
C25 N20 1.341(3) . ?
C25 H25 0.9500 . ?
N1 Pd1 1.9755(18) . ?
N1 H1 0.78(3) . ?
N2 C20 1.311(3) 2_657 ?
N2 Pd1 1.9947(18) . ?
N2 H2 0.81(3) . ?
O1 H1A 0.76(3) . ?
O1 H1B 0.78(3) . ?
Pd1 N1 1.9755(18) 2_657 ?
Pd1 N2 1.9947(18) 2_657 ?
